data_7719881
loop_
_publ_author_name
'Dallerba, Elena'
'Cameron, Lee'
'Armstrong, Blake I.'
'Ellison, Gaewyn'
'Turner, Eva'
'Innes, Evelyn'
'Strickling, Georgia L.'
'Pangiarella, Joel Ethan'
'O'Conghaile, Peter'
'Nesbit, Michael'
'Moggach, Stephen A.'
'Raiteri, Paolo'
'Stagni, Stefano'
'Pearson, Emma'
'Hackett, Mark'
'Massi, Massimiliano'

_publ_section_title
;
 Methylated regioisomers of Re(I) and Ir(III) tetrazole complexes:
 photophysical properties and optical imaging of brain tissue
;
_journal_name_full 'Dalton Transactions'
_journal_paper_doi 10.1039/D5DT01745A
_journal_year 2025
_chemical_formula_moiety 'C10 H7 Br N5 O3 Re'
_chemical_formula_sum 'C10 H7 Br N5 O3 Re'
_chemical_formula_weight 511.32
_space_group_crystal_system monoclinic
_space_group_IT_number 14
_space_group_name_Hall '-P 2yn'
_space_group_name_H-M_alt 'P 1 21/n 1'
_atom_sites_solution_hydrogens geom
_atom_sites_solution_primary dual
_audit_block_doi 10.5517/ccdc.csd.cc2dlrg7
_audit_creation_date 2022-10-13
_audit_creation_method
;
Olex2 1.3
(compiled 2020.11.12 svn.r5f609507 for OlexSys, GUI svn.r6408)
;
_audit_update_record
;
2022-11-28 deposited with the CCDC.	2025-11-12 downloaded from the CCDC.
;
_cell_angle_alpha 90
_cell_angle_beta 100.1458(6)
_cell_angle_gamma 90
_cell_formula_units_Z 4
_cell_length_a 6.92166(4)
_cell_length_b 11.90491(10)
_cell_length_c 16.62188(11)
_cell_measurement_reflns_used 29702
_cell_measurement_temperature 100.00(10)
_cell_measurement_theta_max 74.9960
_cell_measurement_theta_min 3.6820
_cell_volume 1348.254(17)
_computing_cell_refinement 'CrysAlisPro 1.171.41.103a (Rigaku OD, 2021)'
_computing_data_collection 'CrysAlisPro 1.171.41.103a (Rigaku OD, 2021)'
_computing_data_reduction 'CrysAlisPro 1.171.41.103a (Rigaku OD, 2021)'
_computing_molecular_graphics 'Olex2 1.3 (Dolomanov et al., 2009)'
_computing_publication_material 'Olex2 1.3 (Dolomanov et al., 2009)'
_computing_structure_refinement 'SHELXL 2018/3 (Sheldrick, 2015)'
_computing_structure_solution 'SHELXT 2018/2 (Sheldrick, 2018)'
_diffrn_ambient_environment N~2~
_diffrn_ambient_temperature 100.00(10)
_diffrn_detector 'Hybrid Pixel Array Detector'
_diffrn_detector_area_resol_mean 10.0000
_diffrn_detector_type HyPix
_diffrn_measured_fraction_theta_full 1.000
_diffrn_measured_fraction_theta_max 0.987
_diffrn_measurement_details
;
List of Runs (angles in degrees, time in seconds):

  # Type    Start    End  Width  t~exp~   \w     \q     \k     \f   Frames
#--------------------------------------------------------------------------
  1  \w     24.00  68.00   0.50    0.05    --   46.32  77.00 -60.00   88
  2  \w     24.00 118.00   0.50    0.05    --   46.32  77.00 120.00  188
  3  \w     32.00 118.00   0.50    0.05    --   46.32  57.00  90.00  172
  4  \w     34.00 121.00   0.50    0.05    --   46.32  18.00  36.00  174
  5  \w     24.00 118.00   0.50    0.05    --   46.32  77.00  90.00  188
  6  \w     24.00 118.00   0.50    0.05    --   46.32  77.00 150.00  188
  7  \w   -105.00 -30.00   0.50    0.05    -- -102.29  77.00 150.00  150
  8  \w    -71.00 -30.00   0.50    0.05    -- -102.29  61.00 150.00   82
  9  \w    -71.00 -30.00   0.50    0.05    -- -102.29  61.00 120.00   82
 10  \w    -71.00 -30.00   0.50    0.05    -- -102.29  61.00 -30.00   82
 11  \w    -71.00 -30.00   0.50    0.05    -- -102.29  61.00-120.00   82
 12  \w    -71.00 -30.00   0.50    0.05    -- -102.29  61.00-180.00   82
 13  \w     80.00 174.00   0.50    0.05    --  102.29  77.00 150.00  188
 14  \w     86.00 174.00   0.50    0.05    --  102.29  61.00 120.00  176
 15  \w     90.00 174.00   0.50    0.05    --  102.29  45.00 150.00  168
 16  \w     80.00 174.00   0.50    0.05    --  102.29  77.00 120.00  188
 17  \w     80.00 174.00   0.50    0.05    --  102.29  77.00  60.00  188
 18  \w     80.00 174.00   0.50    0.05    --  102.29  77.00  30.00  188
 19  \w     89.00 177.00   0.50    0.05    --  102.29  18.00  36.00  176
 20  \w     90.00 174.00   0.50    0.05    --  102.29  45.00-150.00  168
 21  \w    -28.00  26.00   0.50    0.05    --   46.32 -18.00-131.00  108
 22  \w    -26.00  43.00   0.50    0.05    --   46.32 -38.00  90.00  138
 23  \w     30.00 105.00   0.50    0.05    --  102.29 -77.00  60.00  150
 24  \w     30.00  71.00   0.50    0.05    --  102.29 -61.00-150.00   82
 25  \w     13.00  94.00   0.50    0.05    --   46.32-125.00-180.00  162
 26  \w     30.00 111.00   0.50    0.05    --  102.29-125.00-150.00  162
 27  \w    -26.00  29.00   0.50    0.05    --  -46.32  18.00  36.00  110
 28  \w    -43.00  27.00   0.50    0.05    --  -46.32  38.00 -30.00  140
 29  \w   -121.00 -33.00   0.50    0.05    --  -46.32 -18.00-131.00  176
 30  \w   -119.00 -33.00   0.50    0.05    --  -46.32 -38.00-180.00  172
 31  \w   -174.00 -79.00   0.50    0.05    -- -102.29 -78.00-152.37  190
 32  \w   -174.00 -80.00   0.50    0.05    -- -102.29 -77.00 120.00  188
 33  \w   -174.00 -80.00   0.50    0.05    -- -102.29 -77.00 122.94  188
 34  \w   -174.00 -80.00   0.50    0.05    -- -102.29 -75.00  89.57  188
 35  \w   -174.00 -80.00   0.50    0.05    -- -102.29 -76.00 139.99  188
 36  \w   -174.00 -80.00   0.50    0.05    -- -102.29 -75.00 148.98  188
 37  \w   -174.00 -82.00   0.50    0.05    -- -102.29 -70.00 178.81  184
 38  \w   -174.00 -84.00   0.50    0.05    -- -102.29 -67.00 154.95  180
 39  \w   -174.00 -83.00   0.50    0.05    -- -102.29 -69.00 119.48  182
 40  \w   -174.00 -84.00   0.50    0.05    -- -102.29 -67.00 164.37  180
 41  \w   -174.00 -82.00   0.50    0.05    -- -102.29 -70.00  70.52  184
 42  \w   -174.00 -85.00   0.50    0.05    -- -102.29 -63.00  85.75  178
 43  \w   -174.00 -86.00   0.50    0.05    -- -102.29 -61.00  90.00  176
 44  \w   -174.00 -86.00   0.50    0.05    -- -102.29 -61.00 124.85  176
 45  \w   -174.00 -86.00   0.50    0.05    -- -102.29 -61.00-164.12  176
 46  \w   -174.00 -84.00   0.50    0.05    -- -102.29 -66.00-177.27  180
 47  \w   -174.00 -83.00   0.50    0.05    -- -102.29 -68.00-140.33  182
 48  \w   -111.00 -30.00   0.50    0.05    -- -102.29 125.00 150.00  162
 49  \w   -174.00 -89.00   0.50    0.05    -- -102.29 -52.00 136.41  170
 50  \w   -174.00 -89.00   0.50    0.05    -- -102.29 -52.00 129.41  170
 51  \w   -174.00 -88.00   0.50    0.05    -- -102.29 -53.00 105.83  172
 52  \w   -177.00 -89.00   0.50    0.05    -- -102.29 -18.00-131.00  176
;
_diffrn_measurement_device 'four-circle diffractometer'
_diffrn_measurement_device_type 'XtaLAB Synergy, Single source at home/near, HyPix'
_diffrn_measurement_method '\w scans'
_diffrn_orient_matrix_type 'CrysAlisPro convention (1999,Acta A55,543-557)'
_diffrn_orient_matrix_UB_11 -0.0590219000
_diffrn_orient_matrix_UB_12 0.0208523000
_diffrn_orient_matrix_UB_13 -0.0925206000
_diffrn_orient_matrix_UB_21 0.2129815000
_diffrn_orient_matrix_UB_22 -0.0224863000
_diffrn_orient_matrix_UB_23 -0.0109805000
_diffrn_orient_matrix_UB_31 -0.0479857000
_diffrn_orient_matrix_UB_32 -0.1257505000
_diffrn_orient_matrix_UB_33 -0.0133593000
_diffrn_radiation_monochromator mirror
_diffrn_radiation_probe x-ray
_diffrn_radiation_type 'Cu K\a'
_diffrn_radiation_wavelength 1.54184
_diffrn_reflns_av_R_equivalents 0.0529
_diffrn_reflns_av_unetI/netI 0.0174
_diffrn_reflns_Laue_measured_fraction_full 1.000
_diffrn_reflns_Laue_measured_fraction_max 0.987
_diffrn_reflns_limit_h_max 8
_diffrn_reflns_limit_h_min -8
_diffrn_reflns_limit_k_max 13
_diffrn_reflns_limit_k_min -14
_diffrn_reflns_limit_l_max 20
_diffrn_reflns_limit_l_min -20
_diffrn_reflns_number 38508
_diffrn_reflns_point_group_measured_fraction_full 1.000
_diffrn_reflns_point_group_measured_fraction_max 0.987
_diffrn_reflns_theta_full 67.684
_diffrn_reflns_theta_max 75.509
_diffrn_reflns_theta_min 4.593
_diffrn_source 'micro-focus sealed X-ray tube'
_diffrn_source_type 'PhotonJet (Cu) X-ray Source'
_diffrn_standards_number 0
_exptl_absorpt_coefficient_mu 21.266
_exptl_absorpt_correction_T_max 0.321
_exptl_absorpt_correction_T_min 0.053
_exptl_absorpt_correction_type gaussian
_exptl_absorpt_process_details
;
CrysAlisPro 1.171.41.103a (Rigaku Oxford Diffraction, 2021)
Numerical absorption correction based on gaussian integration over
a multifaceted crystal model
Empirical absorption correction using spherical harmonics,
implemented in SCALE3 ABSPACK scaling algorithm.
;
_exptl_crystal_colour 'clear light yellow'
_exptl_crystal_colour_lustre clear
_exptl_crystal_colour_modifier light
_exptl_crystal_colour_primary yellow
_exptl_crystal_density_diffrn 2.519
_exptl_crystal_description block
_exptl_crystal_F_000 944
_exptl_crystal_recrystallization_method 'grown from the slow evaporation of acetone from an acetone and water solution'
_exptl_crystal_size_max 0.258
_exptl_crystal_size_mid 0.204
_exptl_crystal_size_min 0.119
_refine_diff_density_max 1.400
_refine_diff_density_min -0.810
_refine_diff_density_rms 0.130
_refine_ls_extinction_coef 0.00027(3)
_refine_ls_extinction_expression Fc^*^=kFc[1+0.001xFc^2^\l^3^/sin(2\q)]^-1/4^
_refine_ls_extinction_method 'SHELXL-2018/3 (Sheldrick 2018)'
_refine_ls_goodness_of_fit_ref 1.209
_refine_ls_hydrogen_treatment constr
_refine_ls_matrix_type full
_refine_ls_number_parameters 183
_refine_ls_number_reflns 2757
_refine_ls_number_restraints 0
_refine_ls_restrained_S_all 1.209
_refine_ls_R_factor_all 0.0271
_refine_ls_R_factor_gt 0.0270
_refine_ls_shift/su_max 0.002
_refine_ls_shift/su_mean 0.000
_refine_ls_structure_factor_coef Fsqd
_refine_ls_weighting_details 'w=1/[\s^2^(Fo^2^)+(0.0294P)^2^+4.8808P] where P=(Fo^2^+2Fc^2^)/3'
_refine_ls_weighting_scheme calc
_refine_ls_wR_factor_gt 0.0704
_refine_ls_wR_factor_ref 0.0705
_reflns_Friedel_coverage 0.000
_reflns_number_gt 2750
_reflns_number_total 2757
_reflns_threshold_expression 'I > 2\s(I)'
_cod_data_source_file d5dt01745a2.cif
_cod_data_source_block mxm544vm
_cod_original_cell_volume 1348.253(16)
_cod_original_sg_symbol_H-M 'P 21/n'
_cod_database_code 7719881
_shelx_shelxl_version_number 2018/3
_chemical_oxdiff_formula 'H7 C10 O3 N5 Br1 Re1'
_chemical_oxdiff_usercomment 'Lee Cameron'
_shelx_space_group_comment
;
The symmetry employed for this shelxl refinement is uniquely defined
by the following loop, which should always be used as a source of
symmetry information in preference to the above space-group names.
They are only intended as comments.
;
_shelx_estimated_absorpt_t_max 0.186
_shelx_estimated_absorpt_t_min 0.073
_reflns_odcompleteness_completeness 99.96
_reflns_odcompleteness_iscentric 1
_reflns_odcompleteness_theta 66.49
_olex2_refinement_description
;
1. Fixed Uiso
 At 1.2 times of:
  All C(H) groups
 At 1.5 times of:
  All C(H,H,H) groups
2.a Aromatic/amide H refined with riding coordinates:
 C10(H10), C9(H9), C7(H7), C8(H8)
2.b Idealised Me refined as rotating group:
 C4(H4A,H4B,H4C)
;
_olex2_exptl_crystal_mounting_method 'mounted on a glass fibre using silicon oil'
_olex2_submission_special_instructions 'No special instructions were received'
_oxdiff_exptl_absorpt_empirical_details
;
Empirical correction (ABSPACK) includes:
- Absorption correction using spherical harmonics
- Frame scaling
;
_oxdiff_exptl_absorpt_empirical_full_max 1.603
_oxdiff_exptl_absorpt_empirical_full_min 0.724

loop_
_space_group_symop_operation_xyz
'x, y, z'
'-x+1/2, y+1/2, -z+1/2'
'-x, -y, -z'
'x-1/2, -y-1/2, z-1/2'

loop_
_atom_site_label
_atom_site_type_symbol
_atom_site_fract_x
_atom_site_fract_y
_atom_site_fract_z
_atom_site_U_iso_or_equiv
_atom_site_adp_type
_atom_site_occupancy
_atom_site_site_symmetry_order
_atom_site_calc_flag
_atom_site_refinement_flags_posn
_atom_site_refinement_flags_adp
_atom_site_refinement_flags_occupancy
_atom_site_disorder_assembly
_atom_site_disorder_group
Re1 Re 0.72815(3) 0.78694(2) 0.39337(2) 0.02475(10) Uani 1 1 d . . . . .
Br02 Br 1.00509(7) 0.70884(4) 0.31927(3) 0.03100(14) Uani 1 1 d . . . . .
O1 O 0.4209(5) 0.8724(3) 0.4895(2) 0.0316(7) Uani 1 1 d . . . . .
O3 O 0.7837(6) 1.0262(3) 0.3331(2) 0.0398(8) Uani 1 1 d . . . . .
N3 N 0.4254(6) 0.7943(3) 0.2209(3) 0.0288(9) Uani 1 1 d . . . . .
N4 N 0.5246(5) 0.7389(3) 0.2862(2) 0.0237(7) Uani 1 1 d . . . . .
O2 O 1.0442(6) 0.8216(4) 0.5461(2) 0.0444(10) Uani 1 1 d . . . . .
N5 N 0.6663(5) 0.6069(3) 0.4088(2) 0.0252(8) Uani 1 1 d . . . . .
N1 N 0.3417(5) 0.6217(3) 0.2109(2) 0.0250(8) Uani 1 1 d . . . . .
N2 N 0.3135(6) 0.7238(3) 0.1749(3) 0.0276(8) Uani 1 1 d . . . . .
C1 C 0.5301(7) 0.8391(4) 0.4529(3) 0.0271(9) Uani 1 1 d . . . . .
C3 C 0.7646(7) 0.9374(5) 0.3580(3) 0.0332(11) Uani 1 1 d . . . . .
C5 C 0.4730(6) 0.6322(4) 0.2797(3) 0.0251(9) Uani 1 1 d . . . . .
C10 C 0.7448(7) 0.5442(4) 0.4733(3) 0.0306(10) Uani 1 1 d . . . . .
H10 H 0.818906 0.580358 0.519645 0.037 Uiso 1 1 calc R U . . .
C4 C 0.2274(7) 0.5254(4) 0.1744(3) 0.0306(10) Uani 1 1 d . . . . .
H4A H 0.135686 0.549934 0.125802 0.046 Uiso 1 1 calc R U . . .
H4B H 0.153719 0.493356 0.214147 0.046 Uiso 1 1 calc R U . . .
H4C H 0.316177 0.468480 0.158852 0.046 Uiso 1 1 calc R U . . .
C2 C 0.9243(7) 0.8094(5) 0.4899(3) 0.0344(11) Uani 1 1 d . . . . .
C6 C 0.5544(6) 0.5534(4) 0.3442(3) 0.0255(9) Uani 1 1 d . . . . .
C9 C 0.7220(7) 0.4285(5) 0.4751(3) 0.0333(11) Uani 1 1 d . . . . .
H9 H 0.779643 0.386885 0.521923 0.040 Uiso 1 1 calc R U . . .
C7 C 0.5269(7) 0.4380(4) 0.3413(3) 0.0312(10) Uani 1 1 d . . . . .
H7 H 0.450108 0.403516 0.294872 0.037 Uiso 1 1 calc R U . . .
C8 C 0.6142(7) 0.3738(5) 0.4078(3) 0.0345(11) Uani 1 1 d . . . . .
H8 H 0.600516 0.294408 0.407350 0.041 Uiso 1 1 calc R U . . .

loop_
_atom_site_aniso_label
_atom_site_aniso_U_11
_atom_site_aniso_U_22
_atom_site_aniso_U_33
_atom_site_aniso_U_23
_atom_site_aniso_U_13
_atom_site_aniso_U_12
Re1 0.02532(13) 0.02819(15) 0.02231(14) -0.00230(7) 0.00853(8) -0.00376(7)
Br02 0.0305(2) 0.0363(3) 0.0289(3) -0.00045(19) 0.01246(19) -0.00009(18)
O1 0.0328(16) 0.0329(19) 0.0319(17) 0.0033(14) 0.0132(14) 0.0001(14)
O3 0.049(2) 0.031(2) 0.042(2) -0.0011(16) 0.0162(16) -0.0124(16)
N3 0.032(2) 0.030(2) 0.025(2) 0.0010(15) 0.0089(16) 0.0029(15)
N4 0.0259(18) 0.0244(19) 0.0215(18) -0.0009(15) 0.0062(14) 0.0003(15)
O2 0.0360(19) 0.071(3) 0.0269(18) -0.0104(18) 0.0060(15) -0.0142(19)
N5 0.0245(17) 0.027(2) 0.0257(18) 0.0013(15) 0.0084(14) -0.0037(15)
N1 0.0284(18) 0.026(2) 0.0215(17) -0.0010(15) 0.0065(14) 0.0027(15)
N2 0.033(2) 0.025(2) 0.027(2) -0.0006(15) 0.0105(16) 0.0042(15)
C1 0.039(2) 0.020(2) 0.021(2) -0.0011(17) 0.0028(18) -0.0039(18)
C3 0.031(2) 0.036(3) 0.034(3) -0.007(2) 0.0104(19) -0.006(2)
C5 0.026(2) 0.027(2) 0.024(2) -0.0008(18) 0.0099(16) -0.0013(17)
C10 0.027(2) 0.039(3) 0.028(2) 0.004(2) 0.0077(17) -0.0020(19)
C4 0.034(2) 0.028(2) 0.030(2) -0.0042(19) 0.0053(18) -0.0015(19)
C2 0.032(2) 0.045(3) 0.030(3) -0.004(2) 0.015(2) -0.007(2)
C6 0.024(2) 0.030(2) 0.023(2) -0.0015(18) 0.0062(16) -0.0025(17)
C9 0.029(2) 0.039(3) 0.033(2) 0.011(2) 0.0080(19) -0.001(2)
C7 0.030(2) 0.034(3) 0.031(2) 0.003(2) 0.0068(18) -0.0033(19)
C8 0.031(2) 0.034(3) 0.040(3) 0.007(2) 0.010(2) -0.004(2)

loop_
_atom_type_symbol
_atom_type_description
_atom_type_scat_dispersion_real
_atom_type_scat_dispersion_imag
_atom_type_scat_source
C C 0.0181 0.0091 'International Tables Vol C Tables 4.2.6.8 and 6.1.1.4'
H H 0.0000 0.0000 'International Tables Vol C Tables 4.2.6.8 and 6.1.1.4'
Br Br -0.6763 1.2805 'International Tables Vol C Tables 4.2.6.8 and 6.1.1.4'
N N 0.0311 0.0180 'International Tables Vol C Tables 4.2.6.8 and 6.1.1.4'
O O 0.0492 0.0322 'International Tables Vol C Tables 4.2.6.8 and 6.1.1.4'
Re Re -5.2083 5.8923 'International Tables Vol C Tables 4.2.6.8 and 6.1.1.4'

loop_
_exptl_crystal_face_index_h
_exptl_crystal_face_index_k
_exptl_crystal_face_index_l
_exptl_crystal_face_perp_dist
-1 2 10 0.1273
3 1 -8 0.0980
-3 -4 7 0.0741
2 -4 -8 0.0828
3 -3 -8 0.0750
-4 -2 5 0.0649
3 -4 -6 0.0622
-4 4 0 0.0642
4 -4 0 0.0499
1 0 -11 0.0981
-1 -6 6 0.0751
-3 3 8 0.1005
-4 1 6 0.0732
4 2 -5 0.0941
-4 1 3 0.0601
-4 4 3 0.0725
4 2 -2 0.0883
4 -4 -3 0.0530
-4 -2 2 0.0631
-4 0 -1 0.0648
-3 2 -7 0.0827
3 -3 6 0.0976
-3 0 -7 0.0825
1 7 1 0.0808
0 -7 5 0.0678
0 -3 10 0.1112
0 -1 -10 0.0929

loop_
_geom_angle_atom_site_label_1
_geom_angle_atom_site_label_2
_geom_angle_atom_site_label_3
_geom_angle
_geom_angle_site_symmetry_1
_geom_angle_site_symmetry_3
_geom_angle_publ_flag
N4 Re1 Br02 86.72(10) . . ?
N4 Re1 N5 74.07(15) . . ?
N5 Re1 Br02 83.30(10) . . ?
C1 Re1 Br02 176.85(14) . . ?
C1 Re1 N4 95.15(16) . . ?
C1 Re1 N5 94.76(17) . . ?
C3 Re1 Br02 92.34(15) . . ?
C3 Re1 N4 95.56(18) . . ?
C3 Re1 N5 168.92(18) . . ?
C3 Re1 C1 90.0(2) . . ?
C3 Re1 C2 90.8(2) . . ?
C2 Re1 Br02 88.52(15) . . ?
C2 Re1 N4 172.2(2) . . ?
C2 Re1 N5 99.2(2) . . ?
C2 Re1 C1 89.3(2) . . ?
N2 N3 N4 108.9(4) . . ?
N3 N4 Re1 134.8(3) . . ?
C5 N4 Re1 117.0(3) . . ?
C5 N4 N3 108.2(4) . . ?
C10 N5 Re1 125.0(3) . . ?
C10 N5 C6 117.5(4) . . ?
C6 N5 Re1 117.1(3) . . ?
N2 N1 C4 119.7(4) . . ?
C5 N1 N2 108.6(4) . . ?
C5 N1 C4 131.7(4) . . ?
N3 N2 N1 107.2(4) . . ?
O1 C1 Re1 177.0(4) . . ?
O3 C3 Re1 176.9(4) . . ?
N4 C5 N1 107.1(4) . . ?
N4 C5 C6 119.6(4) . . ?
N1 C5 C6 133.2(4) . . ?
N5 C10 H10 118.7 . . ?
N5 C10 C9 122.6(5) . . ?
C9 C10 H10 118.7 . . ?
N1 C4 H4A 109.5 . . ?
N1 C4 H4B 109.5 . . ?
N1 C4 H4C 109.5 . . ?
H4A C4 H4B 109.5 . . ?
H4A C4 H4C 109.5 . . ?
H4B C4 H4C 109.5 . . ?
O2 C2 Re1 178.2(5) . . ?
N5 C6 C5 111.7(4) . . ?
N5 C6 C7 123.0(4) . . ?
C7 C6 C5 125.3(4) . . ?
C10 C9 H9 120.2 . . ?
C10 C9 C8 119.7(5) . . ?
C8 C9 H9 120.2 . . ?
C6 C7 H7 120.7 . . ?
C6 C7 C8 118.6(5) . . ?
C8 C7 H7 120.7 . . ?
C9 C8 C7 118.5(5) . . ?
C9 C8 H8 120.7 . . ?
C7 C8 H8 120.7 . . ?

loop_
_geom_bond_atom_site_label_1
_geom_bond_atom_site_label_2
_geom_bond_distance
_geom_bond_site_symmetry_2
_geom_bond_publ_flag
Re1 Br02 2.6245(5) . ?
Re1 N4 2.145(4) . ?
Re1 N5 2.209(4) . ?
Re1 C1 1.929(5) . ?
Re1 C3 1.915(6) . ?
Re1 C2 1.929(5) . ?
O1 C1 1.123(6) . ?
O3 C3 1.152(7) . ?
N3 N4 1.350(6) . ?
N3 N2 1.297(6) . ?
N4 C5 1.320(6) . ?
O2 C2 1.145(6) . ?
N5 C10 1.341(6) . ?
N5 C6 1.367(6) . ?
N1 N2 1.353(5) . ?
N1 C5 1.335(6) . ?
N1 C4 1.462(6) . ?
C5 C6 1.460(6) . ?
C10 H10 0.9500 . ?
C10 C9 1.387(8) . ?
C4 H4A 0.9800 . ?
C4 H4B 0.9800 . ?
C4 H4C 0.9800 . ?
C6 C7 1.386(7) . ?
C9 H9 0.9500 . ?
C9 C8 1.391(7) . ?
C7 H7 0.9500 . ?
C7 C8 1.392(7) . ?
C8 H8 0.9500 . ?

loop_
_geom_torsion_atom_site_label_1
_geom_torsion_atom_site_label_2
_geom_torsion_atom_site_label_3
_geom_torsion_atom_site_label_4
_geom_torsion
_geom_torsion_site_symmetry_1
_geom_torsion_site_symmetry_2
_geom_torsion_site_symmetry_3
_geom_torsion_site_symmetry_4
_geom_torsion_publ_flag
Re1 N4 C5 N1 177.7(3) . . . . ?
Re1 N4 C5 C6 0.0(5) . . . . ?
Re1 N5 C10 C9 -171.0(3) . . . . ?
Re1 N5 C6 C5 -8.1(5) . . . . ?
Re1 N5 C6 C7 170.9(3) . . . . ?
N3 N4 C5 N1 -0.3(5) . . . . ?
N3 N4 C5 C6 -178.0(4) . . . . ?
N4 N3 N2 N1 -0.2(5) . . . . ?
N4 C5 C6 N5 5.4(6) . . . . ?
N4 C5 C6 C7 -173.6(4) . . . . ?
N5 C10 C9 C8 0.1(7) . . . . ?
N5 C6 C7 C8 1.2(7) . . . . ?
N1 C5 C6 N5 -171.6(4) . . . . ?
N1 C5 C6 C7 9.4(8) . . . . ?
N2 N3 N4 Re1 -177.2(3) . . . . ?
N2 N3 N4 C5 0.3(5) . . . . ?
N2 N1 C5 N4 0.2(5) . . . . ?
N2 N1 C5 C6 177.4(4) . . . . ?
C5 N1 N2 N3 0.0(5) . . . . ?
C5 C6 C7 C8 -179.9(4) . . . . ?
C10 N5 C6 C5 178.0(4) . . . . ?
C10 N5 C6 C7 -3.0(6) . . . . ?
C10 C9 C8 C7 -1.9(7) . . . . ?
C4 N1 N2 N3 177.3(4) . . . . ?
C4 N1 C5 N4 -176.7(4) . . . . ?
C4 N1 C5 C6 0.6(8) . . . . ?
C6 N5 C10 C9 2.3(7) . . . . ?
C6 C7 C8 C9 1.3(7) . . . . ?

loop_
_exptl_oxdiff_crystal_face_indexfrac_h
_exptl_oxdiff_crystal_face_indexfrac_k
_exptl_oxdiff_crystal_face_indexfrac_l
_exptl_oxdiff_crystal_face_x
_exptl_oxdiff_crystal_face_y
_exptl_oxdiff_crystal_face_z
-0.7073 2.0287 10.4155 -0.8796 -0.3106 -0.3603
3.4980 1.2545 -7.9239 0.5528 0.8038 -0.2198
-3.3487 -3.5168 6.5916 -0.4855 -0.7065 0.5149
2.4052 -4.3670 -7.6933 0.4788 0.6949 0.5365
2.8424 -3.1316 -8.2207 0.5275 0.7661 0.3672
-4.1108 -2.0226 5.0013 -0.2623 -0.8850 0.3848
3.3755 -3.9638 -5.8492 0.2593 0.8723 0.4146
-3.9176 3.5375 -0.1851 0.3221 -0.9119 -0.2544
3.7539 -4.0674 0.0858 -0.3143 0.8900 0.3302
0.9938 -0.0659 -10.7830 0.9376 0.3316 0.1046
-1.3348 -6.4040 5.5977 -0.5727 -0.2018 0.7946
-2.8520 3.1063 8.2243 -0.5278 -0.7676 -0.3636
-4.0902 1.0048 5.9108 -0.2845 -0.9586 -0.0090
4.0643 2.3904 -4.8323 0.2570 0.8649 -0.4311
-4.3938 1.4459 2.8516 0.0256 -0.9996 -0.0091
-3.7720 4.0635 3.0618 0.0241 -0.9284 -0.3709
4.2681 2.4051 -1.9416 -0.0221 0.8763 -0.4813
3.6993 -4.2513 -3.0606 -0.0238 0.9171 0.3980
-4.3967 -1.5645 2.1987 0.0235 -0.9254 0.3783
-4.3418 -0.4954 -0.7968 0.3196 -0.9048 0.2813
-2.7676 2.1943 -6.6311 0.8226 -0.5660 -0.0545
2.5886 -3.2624 6.3362 -0.8070 0.5551 0.2014
-2.9311 0.2828 -6.7972 0.8078 -0.5560 0.1959
0.8699 7.4898 1.2256 -0.0086 0.0034 -1.0000
0.4287 -6.6901 5.0332 -0.6305 0.1865 0.7535
0.0356 -3.2548 9.6193 -0.9599 -0.0249 0.2791
-0.4775 -0.5781 -10.3315 0.9720 0.0247 0.2336
